data_4029941
loop_
_publ_author_name
'Nagata, Tomoya'
'Hirano, Koji'
'Satoh, Tetsuya'
'Miura, Masahiro'

_publ_section_title
;
 Iridium-catalyzed annulative coupling of 2-arylbenzoyl chlorides with
 alkynes: selective formation of phenanthrene derivatives.
;
_journal_issue 19
_journal_name_full 'The Journal of organic chemistry'
_journal_page_first 8960
_journal_page_last 8967
_journal_paper_doi 10.1021/jo501835u
_journal_volume 79
_journal_year 2014
_chemical_formula_moiety 'C26 H16 Cl4 Ir2 O2, 2(C12 H28 P)'
_chemical_formula_sum 'C50 H72 Cl4 Ir2 O2 P2'
_chemical_formula_weight 1293.21
_chemical_name_systematic
;
 ?
;
_space_group_crystal_system monoclinic
_space_group_IT_number 15
_space_group_name_Hall '-C 2yc'
_space_group_name_H-M_alt 'C 1 2/c 1'
_symmetry_space_group_name_Hall '-C 2yc'
_symmetry_space_group_name_H-M 'C 1 2/c 1'
_atom_sites_solution_hydrogens mixed
_audit_creation_method SHELXL-2013
_cell_angle_alpha 90
_cell_angle_beta 129.9704(7)
_cell_angle_gamma 90
_cell_formula_units_Z 16
_cell_length_a 40.0502(10)
_cell_length_b 23.7550(5)
_cell_length_c 28.4445(6)
_cell_measurement_reflns_used 73331
_cell_measurement_temperature 123(2)
_cell_measurement_theta_max 27.49
_cell_measurement_theta_min 3.00
_cell_volume 20739.6(8)
_computing_cell_refinement 'Rigaku/RAPID Diffractometer Control'
_computing_data_collection 'Rigaku/RAPID Diffractometer Control'
_computing_data_reduction 'Sir2011 Ver. 1.0 (Burla, et al. 2012)'
_computing_molecular_graphics 'CrrystalMaker 2.7'
_computing_publication_material 'SHELXL-97 and modified'
_computing_structure_refinement 'SHELXL-2013 (Sheldrick, 2013)'
_computing_structure_solution 'Sir2011 Ver. 1.0 (Burla, et al. 2012)'
_diffrn_ambient_temperature 123(2)
_diffrn_detector_area_resol_mean 10.00
_diffrn_measured_fraction_theta_full 0.998
_diffrn_measured_fraction_theta_max 0.996
_diffrn_measurement_device_type 'Rigaku R-AXIS RAPID'
_diffrn_measurement_method \w
_diffrn_radiation_source 'fine-focus sealed tube'
_diffrn_radiation_type MoK\a
_diffrn_radiation_wavelength 0.71073
_diffrn_reflns_av_R_equivalents 0.0982
_diffrn_reflns_av_unetI/netI 0.0789
_diffrn_reflns_Laue_measured_fraction_full 0.998
_diffrn_reflns_Laue_measured_fraction_max 0.996
_diffrn_reflns_limit_h_max 51
_diffrn_reflns_limit_h_min -51
_diffrn_reflns_limit_k_max 30
_diffrn_reflns_limit_k_min -30
_diffrn_reflns_limit_l_max 36
_diffrn_reflns_limit_l_min -36
_diffrn_reflns_number 112091
_diffrn_reflns_point_group_measured_fraction_full 0.998
_diffrn_reflns_point_group_measured_fraction_max 0.996
_diffrn_reflns_theta_full 25.242
_diffrn_reflns_theta_max 27.483
_diffrn_reflns_theta_min 2.993
_exptl_absorpt_coefficient_mu 5.432
_exptl_absorpt_correction_T_max 1.0000
_exptl_absorpt_correction_T_min 0.4832
_exptl_absorpt_correction_type multi-scan
_exptl_absorpt_process_details
;
Higashi, T. (1999). Abscor - Empirical Absorption Correction based on
Fourier Series Approximation. Rigaku Corporation, Tokyo, Japan.
;
_exptl_crystal_colour colorless
_exptl_crystal_density_diffrn 1.657
_exptl_crystal_description block
_exptl_crystal_F_000 10240
_exptl_crystal_size_max 0.43
_exptl_crystal_size_mid 0.32
_exptl_crystal_size_min 0.30
_refine_diff_density_max 2.374
_refine_diff_density_min -1.513
_refine_diff_density_rms 0.184
_refine_ls_extinction_method none
_refine_ls_goodness_of_fit_ref 1.011
_refine_ls_hydrogen_treatment mixed
_refine_ls_matrix_type full
_refine_ls_number_parameters 1133
_refine_ls_number_reflns 23687
_refine_ls_number_restraints 0
_refine_ls_restrained_S_all 1.011
_refine_ls_R_factor_all 0.0625
_refine_ls_R_factor_gt 0.0411
_refine_ls_shift/su_max 0.004
_refine_ls_shift/su_mean 0.000
_refine_ls_structure_factor_coef Fsqd
_refine_ls_weighting_details 'w=1/[\s^2^(Fo^2^)+(0.0377P)^2^] where P=(Fo^2^+2Fc^2^)/3'
_refine_ls_weighting_scheme calc
_refine_ls_wR_factor_gt 0.0917
_refine_ls_wR_factor_ref 0.1008
_reflns_Friedel_coverage 0.000
_reflns_number_gt 17205
_reflns_number_total 23687
_reflns_threshold_expression 'I > 2\s(I)'
_cod_data_source_file jo501835u_si_003.cif
_cod_data_source_block shelxl
_cod_depositor_comments
;
The following automatic conversions were performed:

'_exptl_absorpt_correction_type' value 'Multi-Scan' changed to
'multi-scan' according to
/home/saulius/struct/COD-crude-data--automatic-downloads/rss-feeds/ACS/lib/dictionaries/cif_core.dic
dictionary named 'cif_core.dic' version 2.4.2 from 2011-04-26.

Automatic conversion script
Id: cif_fix_values 2281 2013-09-26 08:29:07Z andrius 

 Adding full bibliography for 4029941.cif.
;
_cod_database_code 4029941
_shelx_space_group_comment
;
The symmetry employed for this shelxl refinement is uniquely defined
by the following loop, which should always be used as a source of
symmetry information in preference to the above space-group names.
They are only intended as comments.
;
_shelxl_version_number 2013-4

loop_
_space_group_symop_operation_xyz
'x, y, z'
'-x, y, -z+1/2'
'x+1/2, y+1/2, z'
'-x+1/2, y+1/2, -z+1/2'
'-x, -y, -z'
'x, -y, z-1/2'
'-x+1/2, -y+1/2, -z'
'x+1/2, -y+1/2, z-1/2'

loop_
_atom_site_label
_atom_site_type_symbol
_atom_site_fract_x
_atom_site_fract_y
_atom_site_fract_z
_atom_site_U_iso_or_equiv
_atom_site_adp_type
_atom_site_occupancy
_atom_site_site_symmetry_order
_atom_site_calc_flag
_atom_site_refinement_flags_posn
_atom_site_refinement_flags_adp
Ir1 Ir 0.44909(2) 0.27859(2) 0.42343(2) 0.01625(5) Uani 1 1 d . .
Ir2 Ir 0.53581(2) 0.21295(2) 0.57575(2) 0.01674(5) Uani 1 1 d . .
Ir3 Ir 0.20326(2) 0.02837(2) 0.42226(2) 0.01709(5) Uani 1 1 d . .
Ir4 Ir 0.29028(2) -0.03718(2) 0.57449(2) 0.01738(5) Uani 1 1 d . .
Cl1 Cl 0.44586(4) 0.35252(5) 0.47721(6) 0.0237(3) Uani 1 1 d . .
Cl2 Cl 0.53639(4) 0.13514(5) 0.52306(6) 0.0247(3) Uani 1 1 d . .
Cl3 Cl 0.45386(4) 0.21127(5) 0.49603(6) 0.0206(3) Uani 1 1 d . .
Cl4 Cl 0.53083(4) 0.27930(5) 0.50254(6) 0.0208(3) Uani 1 1 d . .
Cl5 Cl 0.19844(4) 0.10159(5) 0.47506(6) 0.0250(3) Uani 1 1 d . .
Cl6 Cl 0.28991(4) -0.11491(5) 0.52096(6) 0.0254(3) Uani 1 1 d . .
Cl7 Cl 0.20839(4) -0.03867(5) 0.49539(6) 0.0217(3) Uani 1 1 d . .
Cl8 Cl 0.28508(4) 0.02991(5) 0.50173(6) 0.0210(3) Uani 1 1 d . .
P1 P 0.38170(5) -0.01415(5) 0.41929(7) 0.0226(3) Uani 1 1 d . .
P2 P 0.11102(5) 0.00622(5) 0.57707(7) 0.0231(3) Uani 1 1 d . .
P3 P 0.14091(5) 0.75766(5) 0.92198(6) 0.0213(3) Uani 1 1 d . .
P4 P 0.62929(5) 0.23675(5) 0.41894(7) 0.0250(3) Uani 1 1 d . .
O1 O 0.45344(13) 0.18816(16) 0.35511(18) 0.0343(10) Uani 1 1 d . .
O2 O 0.53740(13) 0.30803(16) 0.64548(18) 0.0347(10) Uani 1 1 d . .
O3 O 0.20805(12) -0.06163(15) 0.35437(18) 0.0327(9) Uani 1 1 d . .
O4 O 0.29219(14) 0.05724(15) 0.64495(19) 0.0354(10) Uani 1 1 d . .
C1 C 0.45181(17) 0.2226(2) 0.3821(2) 0.0233(11) Uani 1 1 d . .
C2 C 0.53612(17) 0.2718(2) 0.6176(2) 0.0236(11) Uani 1 1 d . .
C3 C 0.20654(17) -0.0269(2) 0.3813(2) 0.0231(11) Uani 1 1 d . .
C4 C 0.29108(16) 0.0208(2) 0.6168(2) 0.0215(11) Uani 1 1 d . .
H1 H 0.3999(16) -0.0641(19) 0.425(2) 0.026(13) Uiso 1 1 d . .
H2 H 0.0907(15) 0.0498(17) 0.576(2) 0.014(11) Uiso 1 1 d . .
H3 H 0.1623(16) 0.7989(19) 0.921(2) 0.024(13) Uiso 1 1 d . .
H4 H 0.646(2) 0.188(2) 0.420(3) 0.052(17) Uiso 1 1 d . .
C11 C 0.41940(18) 0.0123(2) 0.4999(3) 0.0267(12) Uani 1 1 d . .
C12 C 0.39900(19) 0.0603(2) 0.5101(3) 0.0314(13) Uani 1 1 d . .
H12A H 0.3722 0.0470 0.5010 0.047 Uiso 1 1 calc R U
H12B H 0.3921 0.0919 0.4830 0.047 Uiso 1 1 calc R U
H12C H 0.4196 0.0728 0.5529 0.047 Uiso 1 1 calc R U
C13 C 0.4324(2) -0.0364(2) 0.5446(3) 0.0347(14) Uani 1 1 d . .
H13A H 0.4402 -0.0695 0.5328 0.052 Uiso 1 1 calc R U
H13B H 0.4079 -0.0458 0.5430 0.052 Uiso 1 1 calc R U
H13C H 0.4574 -0.0250 0.5864 0.052 Uiso 1 1 calc R U
C14 C 0.46196(18) 0.0329(2) 0.5151(3) 0.0383(14) Uani 1 1 d . .
H14A H 0.4740 0.0029 0.5062 0.058 Uiso 1 1 calc R U
H14B H 0.4831 0.0429 0.5586 0.058 Uiso 1 1 calc R U
H14C H 0.4558 0.0661 0.4901 0.058 Uiso 1 1 calc R U
C15 C 0.32661(18) -0.0330(2) 0.3922(3) 0.0300(13) Uani 1 1 d . .
C16 C 0.29607(19) 0.0181(2) 0.3666(3) 0.0399(15) Uani 1 1 d . .
H16A H 0.2916 0.0328 0.3307 0.060 Uiso 1 1 calc R U
H16B H 0.3091 0.0474 0.3981 0.060 Uiso 1 1 calc R U
H16C H 0.2680 0.0066 0.3546 0.060 Uiso 1 1 calc R U
C17 C 0.3298(2) -0.0592(2) 0.4439(3) 0.0379(14) Uani 1 1 d . .
H17A H 0.3494 -0.0918 0.4606 0.057 Uiso 1 1 calc R U
H17B H 0.3008 -0.0714 0.4279 0.057 Uiso 1 1 calc R U
H17C H 0.3412 -0.0314 0.4765 0.057 Uiso 1 1 calc R U
C18 C 0.3073(2) -0.0795(2) 0.3423(3) 0.0444(16) Uani 1 1 d . .
H18A H 0.3035 -0.0645 0.3071 0.067 Uiso 1 1 calc R U
H18B H 0.2790 -0.0916 0.3291 0.067 Uiso 1 1 calc R U
H18C H 0.3272 -0.1117 0.3594 0.067 Uiso 1 1 calc R U
C19 C 0.3812(2) 0.0291(2) 0.3640(3) 0.0331(13) Uani 1 1 d . .
C20 C 0.3445(2) 0.0088(2) 0.2981(3) 0.0408(15) Uani 1 1 d . .
H20A H 0.3489 -0.0311 0.2946 0.061 Uiso 1 1 calc R U
H20B H 0.3448 0.0309 0.2693 0.061 Uiso 1 1 calc R U
H20C H 0.3163 0.0136 0.2884 0.061 Uiso 1 1 calc R U
C21 C 0.3748(2) 0.0925(2) 0.3689(3) 0.0433(16) Uani 1 1 d . .
H21A H 0.3485 0.0977 0.3640 0.065 Uiso 1 1 calc R U
H21B H 0.3719 0.1133 0.3366 0.065 Uiso 1 1 calc R U
H21C H 0.4001 0.1067 0.4091 0.065 Uiso 1 1 calc R U
C22 C 0.4245(2) 0.0194(3) 0.3763(3) 0.0444(16) Uani 1 1 d . .
H22A H 0.4304 -0.0211 0.3796 0.067 Uiso 1 1 calc R U
H22B H 0.4484 0.0379 0.4148 0.067 Uiso 1 1 calc R U
H22C H 0.4222 0.0352 0.3425 0.067 Uiso 1 1 calc R U
C31 C 0.09264(19) 0.0005(2) 0.4984(3) 0.0289(13) Uani 1 1 d . .
C32 C 0.04350(19) 0.0129(2) 0.4508(3) 0.0364(14) Uani 1 1 d . .
H32A H 0.0371 0.0482 0.4614 0.055 Uiso 1 1 calc R U
H32B H 0.0272 -0.0179 0.4506 0.055 Uiso 1 1 calc R U
H32C H 0.0350 0.0163 0.4100 0.055 Uiso 1 1 calc R U
C33 C 0.1027(2) -0.0579(2) 0.4861(3) 0.0326(14) Uani 1 1 d . .
H33A H 0.0896 -0.0872 0.4940 0.049 Uiso 1 1 calc R U
H33B H 0.1343 -0.0634 0.5133 0.049 Uiso 1 1 calc R U
H33C H 0.0904 -0.0600 0.4433 0.049 Uiso 1 1 calc R U
C34 C 0.1155(2) 0.0457(2) 0.4892(3) 0.0422(16) Uani 1 1 d . .
H34A H 0.1101 0.0829 0.4980 0.063 Uiso 1 1 calc R U
H34B H 0.1040 0.0447 0.4467 0.063 Uiso 1 1 calc R U
H34C H 0.1469 0.0384 0.5171 0.063 Uiso 1 1 calc R U
C35 C 0.09133(19) -0.0525(2) 0.5977(3) 0.0303(12) Uani 1 1 d . .
C36 C 0.0874(2) -0.0298(2) 0.6449(3) 0.0432(17) Uani 1 1 d . .
H36A H 0.1166 -0.0226 0.6840 0.065 Uiso 1 1 calc R U
H36B H 0.0726 -0.0577 0.6512 0.065 Uiso 1 1 calc R U
H36C H 0.0706 0.0053 0.6296 0.065 Uiso 1 1 calc R U
C37 C 0.0453(2) -0.0699(2) 0.5422(3) 0.0415(15) Uani 1 1 d . .
H37A H 0.0261 -0.0371 0.5262 0.062 Uiso 1 1 calc R U
H37B H 0.0348 -0.0988 0.5544 0.062 Uiso 1 1 calc R U
H37C H 0.0456 -0.0850 0.5103 0.062 Uiso 1 1 calc R U
C38 C 0.1207(2) -0.1050(2) 0.6218(3) 0.0430(17) Uani 1 1 d . .
H38A H 0.1498 -0.0956 0.6599 0.064 Uiso 1 1 calc R U
H38B H 0.1229 -0.1178 0.5911 0.064 Uiso 1 1 calc R U
H38C H 0.1081 -0.1350 0.6297 0.064 Uiso 1 1 calc R U
C39 C 0.16932(19) 0.0237(2) 0.6370(3) 0.0360(14) Uani 1 1 d . .
C40 C 0.1814(2) 0.0209(3) 0.7006(3) 0.0515(17) Uani 1 1 d . .
H40A H 0.1616 0.0451 0.7008 0.077 Uiso 1 1 calc R U
H40B H 0.2114 0.0337 0.7321 0.077 Uiso 1 1 calc R U
H40C H 0.1787 -0.0180 0.7092 0.077 Uiso 1 1 calc R U
C41 C 0.1772(2) 0.0855(2) 0.6286(3) 0.0443(16) Uani 1 1 d . .
H41A H 0.1540 0.1096 0.6201 0.066 Uiso 1 1 calc R U
H41B H 0.1773 0.0877 0.5942 0.066 Uiso 1 1 calc R U
H41C H 0.2054 0.0984 0.6662 0.066 Uiso 1 1 calc R U
C42 C 0.1994(2) -0.0157(3) 0.6362(3) 0.0491(18) Uani 1 1 d . .
H42A H 0.1925 -0.0129 0.5965 0.074 Uiso 1 1 calc R U
H42B H 0.1949 -0.0546 0.6427 0.074 Uiso 1 1 calc R U
H42C H 0.2298 -0.0049 0.6690 0.074 Uiso 1 1 calc R U
C51 C 0.1595(2) 0.6976(2) 0.9011(3) 0.0324(13) Uani 1 1 d . .
C52 C 0.20512(19) 0.6794(2) 0.9568(3) 0.0390(15) Uani 1 1 d . .
H52A H 0.2048 0.6667 0.9892 0.058 Uiso 1 1 calc R U
H52B H 0.2252 0.7113 0.9717 0.058 Uiso 1 1 calc R U
H52C H 0.2148 0.6485 0.9453 0.058 Uiso 1 1 calc R U
C53 C 0.1288(2) 0.6463(2) 0.8772(3) 0.0394(15) Uani 1 1 d . .
H53A H 0.1003 0.6559 0.8382 0.059 Uiso 1 1 calc R U
H53B H 0.1255 0.6357 0.9073 0.059 Uiso 1 1 calc R U
H53C H 0.1413 0.6146 0.8709 0.059 Uiso 1 1 calc R U
C54 C 0.1628(2) 0.7183(2) 0.8530(3) 0.0448(18) Uani 1 1 d . .
H54A H 0.1335 0.7244 0.8138 0.067 Uiso 1 1 calc R U
H54B H 0.1779 0.6899 0.8477 0.067 Uiso 1 1 calc R U
H54C H 0.1792 0.7537 0.8669 0.067 Uiso 1 1 calc R U
C55 C 0.15927(19) 0.7518(2) 1.0010(3) 0.0256(12) Uani 1 1 d . .
C56 C 0.14784(19) 0.6939(2) 1.0121(3) 0.0302(13) Uani 1 1 d . .
H56A H 0.1162 0.6884 0.9826 0.045 Uiso 1 1 calc R U
H56B H 0.1580 0.6924 1.0539 0.045 Uiso 1 1 calc R U
H56C H 0.1621 0.6641 1.0068 0.045 Uiso 1 1 calc R U
C57 C 0.20769(19) 0.7632(2) 1.0483(3) 0.0355(14) Uani 1 1 d . .
H57A H 0.2238 0.7325 1.0478 0.053 Uiso 1 1 calc R U
H57B H 0.2161 0.7658 1.0891 0.053 Uiso 1 1 calc R U
H57C H 0.2145 0.7988 1.0385 0.053 Uiso 1 1 calc R U
C58 C 0.1371(2) 0.7979(2) 1.0101(3) 0.0379(15) Uani 1 1 d . .
H58A H 0.1054 0.7925 0.9807 0.057 Uiso 1 1 calc R U
H58B H 0.1443 0.8349 1.0035 0.057 Uiso 1 1 calc R U
H58C H 0.1473 0.7958 1.0520 0.057 Uiso 1 1 calc R U
C59 C 0.08298(19) 0.7774(2) 0.8617(3) 0.0350(14) Uani 1 1 d . .
C60 C 0.0517(2) 0.7391(3) 0.8616(3) 0.0436(16) Uani 1 1 d . .
H60A H 0.0580 0.7427 0.9009 0.065 Uiso 1 1 calc R U
H60B H 0.0559 0.6999 0.8556 0.065 Uiso 1 1 calc R U
H60C H 0.0216 0.7504 0.8282 0.065 Uiso 1 1 calc R U
C61 C 0.0758(2) 0.8393(2) 0.8697(3) 0.0435(16) Uani 1 1 d . .
H61A H 0.0981 0.8630 0.8752 0.065 Uiso 1 1 calc R U
H61B H 0.0779 0.8426 0.9059 0.065 Uiso 1 1 calc R U
H61C H 0.0468 0.8516 0.8333 0.065 Uiso 1 1 calc R U
C62 C 0.0715(2) 0.7743(3) 0.7983(3) 0.0483(17) Uani 1 1 d . .
H62A H 0.0924 0.7967 0.7992 0.072 Uiso 1 1 calc R U
H62B H 0.0421 0.7892 0.7667 0.072 Uiso 1 1 calc R U
H62C H 0.0726 0.7351 0.7888 0.072 Uiso 1 1 calc R U
C71 C 0.5745(2) 0.2212(2) 0.3937(3) 0.0395(15) Uani 1 1 d . .
C72 C 0.5447(2) 0.2731(3) 0.3681(3) 0.0472(17) Uani 1 1 d . .
H72A H 0.5405 0.2873 0.3322 0.071 Uiso 1 1 calc R U
H72B H 0.5582 0.3024 0.3996 0.071 Uiso 1 1 calc R U
H72C H 0.5165 0.2627 0.3559 0.071 Uiso 1 1 calc R U
C73 C 0.5531(2) 0.1747(3) 0.3432(3) 0.0513(18) Uani 1 1 d . .
H73A H 0.5724 0.1418 0.3592 0.077 Uiso 1 1 calc R U
H73B H 0.5485 0.1894 0.3072 0.077 Uiso 1 1 calc R U
H73C H 0.5251 0.1636 0.3315 0.077 Uiso 1 1 calc R U
C74 C 0.5781(2) 0.1960(2) 0.4468(3) 0.0501(18) Uani 1 1 d . .
H74A H 0.5982 0.1639 0.4644 0.075 Uiso 1 1 calc R U
H74B H 0.5493 0.1833 0.4312 0.075 Uiso 1 1 calc R U
H74C H 0.5891 0.2247 0.4784 0.075 Uiso 1 1 calc R U
C75 C 0.6690(2) 0.2628(2) 0.5001(3) 0.0312(13) Uani 1 1 d . .
C76 C 0.6807(2) 0.2155(2) 0.5446(3) 0.0375(15) Uani 1 1 d . .
H76A H 0.6889 0.1819 0.5342 0.056 Uiso 1 1 calc R U
H76B H 0.6555 0.2069 0.5417 0.056 Uiso 1 1 calc R U
H76C H 0.7051 0.2274 0.5865 0.056 Uiso 1 1 calc R U
C77 C 0.6500(2) 0.3136(2) 0.5103(3) 0.0374(15) Uani 1 1 d . .
H77A H 0.6225 0.3027 0.5002 0.056 Uiso 1 1 calc R U
H77B H 0.6449 0.3449 0.4839 0.056 Uiso 1 1 calc R U
H77C H 0.6708 0.3254 0.5534 0.056 Uiso 1 1 calc R U
C78 C 0.7111(2) 0.2800(2) 0.5129(3) 0.0421(16) Uani 1 1 d . .
H78A H 0.7213 0.2487 0.5026 0.063 Uiso 1 1 calc R U
H78B H 0.7334 0.2894 0.5564 0.063 Uiso 1 1 calc R U
H78C H 0.7054 0.3128 0.4879 0.063 Uiso 1 1 calc R U
C79 C 0.6294(2) 0.2785(2) 0.3636(3) 0.0395(15) Uani 1 1 d . .
C80 C 0.6715(2) 0.2667(3) 0.3739(3) 0.0424(16) Uani 1 1 d . .
H80A H 0.6777 0.2263 0.3801 0.064 Uiso 1 1 calc R U
H80B H 0.6958 0.2873 0.4101 0.064 Uiso 1 1 calc R U
H80C H 0.6677 0.2791 0.3378 0.064 Uiso 1 1 calc R U
C81 C 0.6249(2) 0.3426(2) 0.3696(3) 0.0505(18) Uani 1 1 d . .
H81A H 0.5992 0.3492 0.3662 0.076 Uiso 1 1 calc R U
H81B H 0.6215 0.3629 0.3368 0.076 Uiso 1 1 calc R U
H81C H 0.6510 0.3560 0.4096 0.076 Uiso 1 1 calc R U
C82 C 0.5907(2) 0.2586(3) 0.2969(3) 0.0516(18) Uani 1 1 d . .
H82A H 0.5633 0.2621 0.2895 0.077 Uiso 1 1 calc R U
H82B H 0.5952 0.2192 0.2920 0.077 Uiso 1 1 calc R U
H82C H 0.5895 0.2820 0.2674 0.077 Uiso 1 1 calc R U
C101 C 0.44399(18) 0.3369(2) 0.3666(2) 0.0215(11) Uani 1 1 d . .
C102 C 0.47922(18) 0.3635(2) 0.3759(3) 0.0267(12) Uani 1 1 d . .
H102 H 0.5084 0.3544 0.4105 0.032 Uiso 1 1 calc R U
C103 C 0.47060(19) 0.4038(2) 0.3333(3) 0.0283(12) Uani 1 1 d . .
H103 H 0.4942 0.4215 0.3390 0.034 Uiso 1 1 calc R U
C104 C 0.4287(2) 0.4180(2) 0.2834(3) 0.0308(13) Uani 1 1 d . .
H104 H 0.4234 0.4458 0.2553 0.037 Uiso 1 1 calc R U
C105 C 0.39411(18) 0.3914(2) 0.2743(2) 0.0262(12) Uani 1 1 d . .
H105 H 0.3651 0.4012 0.2398 0.031 Uiso 1 1 calc R U
C106 C 0.40151(17) 0.3506(2) 0.3150(2) 0.0219(11) Uani 1 1 d . .
C107 C 0.36729(17) 0.3204(2) 0.3101(2) 0.0205(11) Uani 1 1 d . .
C108 C 0.32258(17) 0.3269(2) 0.2630(3) 0.0259(12) Uani 1 1 d . .
H108 H 0.3122 0.3516 0.2299 0.031 Uiso 1 1 calc R U
C109 C 0.29325(17) 0.2978(2) 0.2641(2) 0.0268(12) Uani 1 1 d . .
H109 H 0.2628 0.3030 0.2323 0.032 Uiso 1 1 calc R U
C110 C 0.30848(18) 0.2608(2) 0.3123(3) 0.0268(12) Uani 1 1 d . .
H110 H 0.2884 0.2408 0.3134 0.032 Uiso 1 1 calc R U
C111 C 0.35304(17) 0.2533(2) 0.3587(2) 0.0218(11) Uani 1 1 d . .
H111 H 0.3631 0.2278 0.3911 0.026 Uiso 1 1 calc R U
C112 C 0.38335(17) 0.2825(2) 0.3586(2) 0.0207(11) Uani 1 1 d . .
C201 C 0.60134(18) 0.2081(2) 0.6381(2) 0.0232(11) Uani 1 1 d . .
C202 C 0.63118(17) 0.2367(2) 0.6360(2) 0.0222(11) Uani 1 1 d . .
H202 H 0.6207 0.2615 0.6028 0.027 Uiso 1 1 calc R U
C203 C 0.67568(18) 0.2291(2) 0.6818(3) 0.0267(12) Uani 1 1 d . .
H203 H 0.6953 0.2485 0.6795 0.032 Uiso 1 1 calc R U
C204 C 0.69202(18) 0.1932(2) 0.7312(3) 0.0283(12) Uani 1 1 d . .
H204 H 0.7225 0.1890 0.7630 0.034 Uiso 1 1 calc R U
C205 C 0.66308(17) 0.1640(2) 0.7332(2) 0.0257(12) Uani 1 1 d . .
H205 H 0.6740 0.1388 0.7662 0.031 Uiso 1 1 calc R U
C206 C 0.61844(17) 0.1707(2) 0.6877(2) 0.0219(11) Uani 1 1 d . .
C207 C 0.58444(17) 0.1431(2) 0.6853(2) 0.0232(11) Uani 1 1 d . .
C208 C 0.5926(2) 0.1040(2) 0.7287(3) 0.0319(13) Uani 1 1 d . .
H208 H 0.6215 0.0922 0.7613 0.038 Uiso 1 1 calc R U
C209 C 0.5580(2) 0.0827(2) 0.7235(3) 0.0361(14) Uani 1 1 d . .
H209 H 0.5634 0.0567 0.7531 0.043 Uiso 1 1 calc R U
C210 C 0.5166(2) 0.0987(2) 0.6763(3) 0.0348(14) Uani 1 1 d . .
H210 H 0.4933 0.0839 0.6733 0.042 Uiso 1 1 calc R U
C211 C 0.50756(18) 0.1372(2) 0.6314(3) 0.0279(12) Uani 1 1 d . .
H211 H 0.4784 0.1480 0.5985 0.033 Uiso 1 1 calc R U
C212 C 0.54191(17) 0.15915(19) 0.6360(2) 0.0194(11) Uani 1 1 d . .
C301 C 0.19784(17) 0.0861(2) 0.3651(2) 0.0206(11) Uani 1 1 d . .
C302 C 0.23268(19) 0.1139(2) 0.3743(3) 0.0257(12) Uani 1 1 d . .
H302 H 0.2618 0.1053 0.4092 0.031 Uiso 1 1 calc R U
C303 C 0.22450(19) 0.1540(2) 0.3323(3) 0.0288(12) Uani 1 1 d . .
H303 H 0.2482 0.1725 0.3388 0.035 Uiso 1 1 calc R U
C304 C 0.1825(2) 0.1671(2) 0.2815(3) 0.0335(14) Uani 1 1 d . .
H304 H 0.1773 0.1942 0.2529 0.040 Uiso 1 1 calc R U
C305 C 0.14788(19) 0.1405(2) 0.2720(2) 0.0269(12) Uani 1 1 d . .
H305 H 0.1189 0.1499 0.2371 0.032 Uiso 1 1 calc R U
C306 C 0.15512(18) 0.1004(2) 0.3131(3) 0.0240(12) Uani 1 1 d . .
C307 C 0.12132(17) 0.0689(2) 0.3080(2) 0.0213(11) Uani 1 1 d . .
C308 C 0.07677(17) 0.0747(2) 0.2615(2) 0.0227(11) Uani 1 1 d . .
H308 H 0.0662 0.1005 0.2291 0.027 Uiso 1 1 calc R U
C309 C 0.04750(17) 0.0438(2) 0.2613(2) 0.0265(12) Uani 1 1 d . .
H309 H 0.0171 0.0483 0.2290 0.032 Uiso 1 1 calc R U
C310 C 0.06310(17) 0.0058(2) 0.3090(2) 0.0238(11) Uani 1 1 d . .
H310 H 0.0433 -0.0159 0.3092 0.029 Uiso 1 1 calc R U
C311 C 0.10771(16) 0.0001(2) 0.3561(2) 0.0213(11) Uani 1 1 d . .
H311 H 0.1180 -0.0255 0.3886 0.026 Uiso 1 1 calc R U
C312 C 0.13784(16) 0.03103(19) 0.3570(2) 0.0197(11) Uani 1 1 d . .
C401 C 0.35598(17) -0.0423(2) 0.6358(2) 0.0222(11) Uani 1 1 d . .
C402 C 0.38588(17) -0.0155(2) 0.6335(2) 0.0235(11) Uani 1 1 d . .
H402 H 0.3754 0.0090 0.6001 0.028 Uiso 1 1 calc R U
C403 C 0.42988(18) -0.0233(2) 0.6778(3) 0.0265(12) Uani 1 1 d . .
H403 H 0.4493 -0.0055 0.6740 0.032 Uiso 1 1 calc R U
C404 C 0.44649(18) -0.0577(2) 0.7289(2) 0.0269(12) Uani 1 1 d . .
H404 H 0.4770 -0.0617 0.7608 0.032 Uiso 1 1 calc R U
C405 C 0.41788(17) -0.0853(2) 0.7319(2) 0.0236(11) Uani 1 1 d . .
H405 H 0.4288 -0.1090 0.7660 0.028 Uiso 1 1 calc R U
C406 C 0.37304(17) -0.0793(2) 0.6858(2) 0.0210(11) Uani 1 1 d . .
C407 C 0.33962(18) -0.1078(2) 0.6843(2) 0.0224(11) Uani 1 1 d . .
C408 C 0.34777(19) -0.1475(2) 0.7265(2) 0.0278(12) Uani 1 1 d . .
H408 H 0.3768 -0.1589 0.7593 0.033 Uiso 1 1 calc R U
C409 C 0.3134(2) -0.1706(2) 0.7205(3) 0.0338(14) Uani 1 1 d . .
H409 H 0.3190 -0.1978 0.7493 0.041 Uiso 1 1 calc R U
C410 C 0.2716(2) -0.1545(2) 0.6735(3) 0.0353(14) Uani 1 1 d . .
H410 H 0.2484 -0.1702 0.6703 0.042 Uiso 1 1 calc R U
C411 C 0.26248(18) -0.1152(2) 0.6299(2) 0.0245(12) Uani 1 1 d . .
H411 H 0.2332 -0.1044 0.5973 0.029 Uiso 1 1 calc R U
C412 C 0.29686(17) -0.0916(2) 0.6346(2) 0.0206(11) Uani 1 1 d . .

loop_
_atom_site_aniso_label
_atom_site_aniso_U_11
_atom_site_aniso_U_22
_atom_site_aniso_U_33
_atom_site_aniso_U_23
_atom_site_aniso_U_13
_atom_site_aniso_U_12
Ir1 0.01538(11) 0.01677(10) 0.01438(11) 0.00010(7) 0.00854(9) 0.00133(7)
Ir2 0.01636(11) 0.01668(10) 0.01486(11) 0.00051(7) 0.00897(9) 0.00179(7)
Ir3 0.01681(11) 0.01680(10) 0.01532(11) 0.00003(7) 0.00925(9) 0.00191(7)
Ir4 0.01781(11) 0.01669(10) 0.01535(11) 0.00047(7) 0.00960(9) 0.00267(7)
Cl1 0.0257(7) 0.0204(6) 0.0246(7) -0.0022(5) 0.0159(6) 0.0031(5)
Cl2 0.0289(7) 0.0203(6) 0.0255(7) -0.0017(5) 0.0177(6) 0.0045(5)
Cl3 0.0176(6) 0.0215(6) 0.0200(7) 0.0029(5) 0.0108(6) 0.0004(5)
Cl4 0.0162(6) 0.0234(6) 0.0182(6) 0.0031(5) 0.0090(6) 0.0015(5)
Cl5 0.0271(7) 0.0222(6) 0.0240(7) -0.0028(5) 0.0157(6) 0.0041(5)
Cl6 0.0302(7) 0.0210(6) 0.0240(7) -0.0011(5) 0.0170(7) 0.0059(5)
Cl7 0.0195(6) 0.0223(6) 0.0203(7) 0.0022(5) 0.0115(6) 0.0015(5)
Cl8 0.0190(6) 0.0213(6) 0.0184(7) 0.0021(5) 0.0100(6) 0.0016(5)
P1 0.0238(8) 0.0199(7) 0.0251(8) 0.0002(6) 0.0162(7) 0.0030(5)
P2 0.0284(8) 0.0181(7) 0.0259(8) 0.0015(6) 0.0189(7) 0.0049(6)
P3 0.0239(8) 0.0195(7) 0.0235(8) 0.0006(6) 0.0165(7) -0.0021(5)
P4 0.0290(8) 0.0194(7) 0.0308(8) -0.0017(6) 0.0211(8) 0.0026(6)
O1 0.027(2) 0.042(2) 0.030(2) -0.0128(19) 0.016(2) 0.0003(19)
O2 0.031(2) 0.036(2) 0.032(3) -0.0134(19) 0.018(2) -0.0001(18)
O3 0.026(2) 0.035(2) 0.034(3) -0.0178(19) 0.018(2) -0.0035(18)
O4 0.041(3) 0.027(2) 0.037(3) -0.0140(19) 0.025(2) -0.0022(19)
C1 0.020(3) 0.025(3) 0.020(3) 0.001(2) 0.011(3) -0.002(2)
C2 0.017(3) 0.028(3) 0.022(3) 0.004(2) 0.011(3) 0.000(2)
C3 0.015(3) 0.029(3) 0.020(3) -0.004(2) 0.009(3) -0.005(2)
C4 0.015(3) 0.026(3) 0.020(3) 0.006(2) 0.009(2) 0.005(2)
C11 0.023(3) 0.028(3) 0.031(3) -0.003(2) 0.019(3) 0.000(2)
C12 0.037(4) 0.026(3) 0.037(4) -0.003(3) 0.026(3) 0.004(3)
C13 0.044(4) 0.034(3) 0.026(3) 0.004(3) 0.023(3) 0.010(3)
C14 0.027(3) 0.055(4) 0.030(3) -0.004(3) 0.016(3) 0.000(3)
C15 0.028(3) 0.024(3) 0.040(4) -0.004(2) 0.023(3) -0.003(2)
C16 0.024(3) 0.044(4) 0.046(4) -0.004(3) 0.020(3) 0.003(3)
C17 0.040(4) 0.032(3) 0.054(4) -0.002(3) 0.036(4) -0.005(3)
C18 0.035(4) 0.036(3) 0.056(5) -0.022(3) 0.027(4) -0.014(3)
C19 0.040(4) 0.034(3) 0.030(3) 0.008(3) 0.024(3) 0.000(3)
C20 0.047(4) 0.046(4) 0.026(3) 0.002(3) 0.022(3) 0.001(3)
C21 0.051(4) 0.035(3) 0.042(4) 0.011(3) 0.029(4) 0.002(3)
C22 0.048(4) 0.061(4) 0.039(4) 0.006(3) 0.034(4) -0.001(3)
C31 0.041(4) 0.018(3) 0.037(3) -0.004(2) 0.029(3) 0.000(2)
C32 0.043(4) 0.030(3) 0.027(3) -0.006(3) 0.018(3) 0.000(3)
C33 0.042(4) 0.025(3) 0.038(4) -0.004(3) 0.029(4) 0.003(3)
C34 0.070(5) 0.032(3) 0.042(4) -0.002(3) 0.043(4) -0.003(3)
C35 0.037(4) 0.030(3) 0.031(3) 0.007(2) 0.025(3) 0.005(3)
C36 0.068(5) 0.036(3) 0.053(5) -0.008(3) 0.052(4) -0.006(3)
C37 0.050(4) 0.030(3) 0.058(4) -0.002(3) 0.041(4) -0.005(3)
C38 0.066(5) 0.027(3) 0.049(4) 0.004(3) 0.043(4) 0.005(3)
C39 0.029(3) 0.030(3) 0.040(4) -0.004(3) 0.018(3) 0.000(3)
C40 0.043(4) 0.053(4) 0.025(4) -0.002(3) 0.006(3) 0.006(3)
C41 0.036(4) 0.038(4) 0.055(5) -0.012(3) 0.027(4) -0.005(3)
C42 0.030(4) 0.048(4) 0.061(5) -0.006(4) 0.025(4) 0.006(3)
C51 0.039(4) 0.027(3) 0.043(4) -0.001(3) 0.032(3) 0.001(3)
C52 0.039(4) 0.030(3) 0.059(4) -0.001(3) 0.036(4) 0.007(3)
C53 0.059(5) 0.026(3) 0.044(4) -0.007(3) 0.038(4) -0.008(3)
C54 0.069(5) 0.038(4) 0.052(5) 0.006(3) 0.050(4) 0.009(3)
C55 0.034(3) 0.022(3) 0.028(3) 0.003(2) 0.023(3) -0.001(2)
C56 0.032(3) 0.028(3) 0.037(4) 0.005(3) 0.025(3) 0.000(2)
C57 0.038(4) 0.030(3) 0.031(3) 0.006(3) 0.018(3) -0.001(3)
C58 0.062(5) 0.025(3) 0.046(4) 0.003(3) 0.043(4) 0.006(3)
C59 0.026(3) 0.036(3) 0.033(4) 0.005(3) 0.015(3) -0.001(3)
C60 0.028(4) 0.046(4) 0.048(4) 0.002(3) 0.020(4) -0.008(3)
C61 0.036(4) 0.038(4) 0.050(4) 0.019(3) 0.025(4) 0.011(3)
C62 0.042(4) 0.050(4) 0.030(4) -0.003(3) 0.013(3) -0.013(3)
C71 0.035(4) 0.034(3) 0.053(4) -0.011(3) 0.031(4) -0.004(3)
C72 0.035(4) 0.047(4) 0.054(5) 0.001(3) 0.026(4) 0.008(3)
C73 0.043(4) 0.049(4) 0.065(5) -0.025(4) 0.036(4) -0.019(3)
C74 0.065(5) 0.044(4) 0.074(5) -0.004(4) 0.060(5) -0.003(3)
C75 0.038(4) 0.026(3) 0.035(4) -0.006(3) 0.025(3) 0.003(3)
C76 0.052(4) 0.033(3) 0.036(4) 0.002(3) 0.032(4) 0.011(3)
C77 0.045(4) 0.033(3) 0.041(4) -0.004(3) 0.030(4) 0.005(3)
C78 0.037(4) 0.045(4) 0.047(4) -0.014(3) 0.028(4) -0.007(3)
C79 0.048(4) 0.035(3) 0.044(4) 0.006(3) 0.033(4) 0.001(3)
C80 0.053(4) 0.046(4) 0.051(4) -0.006(3) 0.044(4) -0.006(3)
C81 0.067(5) 0.033(4) 0.057(5) 0.010(3) 0.043(5) 0.002(3)
C82 0.063(5) 0.054(4) 0.035(4) 0.002(3) 0.030(4) 0.009(4)
C101 0.030(3) 0.021(3) 0.016(3) -0.001(2) 0.016(3) 0.002(2)
C102 0.024(3) 0.021(3) 0.029(3) -0.006(2) 0.015(3) -0.003(2)
C103 0.031(3) 0.026(3) 0.036(3) 0.000(2) 0.025(3) -0.006(2)
C104 0.039(4) 0.028(3) 0.022(3) -0.001(2) 0.018(3) -0.008(3)
C105 0.023(3) 0.028(3) 0.017(3) 0.002(2) 0.008(3) 0.002(2)
C106 0.027(3) 0.022(3) 0.020(3) -0.004(2) 0.017(3) -0.001(2)
C107 0.018(3) 0.024(3) 0.017(3) -0.001(2) 0.010(2) 0.005(2)
C108 0.019(3) 0.030(3) 0.021(3) 0.005(2) 0.009(3) 0.006(2)
C109 0.013(3) 0.035(3) 0.021(3) -0.003(2) 0.006(3) 0.005(2)
C110 0.024(3) 0.033(3) 0.030(3) -0.007(2) 0.020(3) -0.007(2)
C111 0.028(3) 0.023(3) 0.021(3) -0.001(2) 0.019(3) -0.002(2)
C112 0.015(3) 0.029(3) 0.011(3) 0.002(2) 0.005(2) 0.007(2)
C201 0.028(3) 0.020(3) 0.024(3) 0.000(2) 0.018(3) 0.001(2)
C202 0.022(3) 0.023(3) 0.021(3) -0.001(2) 0.013(3) 0.003(2)
C203 0.018(3) 0.033(3) 0.027(3) -0.003(2) 0.014(3) 0.003(2)
C204 0.016(3) 0.034(3) 0.023(3) -0.003(2) 0.006(3) 0.007(2)
C205 0.024(3) 0.034(3) 0.013(3) 0.007(2) 0.009(3) 0.011(2)
C206 0.025(3) 0.021(3) 0.017(3) 0.001(2) 0.013(3) 0.004(2)
C207 0.020(3) 0.023(3) 0.020(3) -0.001(2) 0.009(3) 0.000(2)
C208 0.031(3) 0.030(3) 0.023(3) 0.006(3) 0.012(3) 0.004(3)
C209 0.046(4) 0.036(3) 0.021(3) 0.000(3) 0.020(3) -0.012(3)
C210 0.040(4) 0.032(3) 0.033(4) -0.004(3) 0.024(3) -0.016(3)
C211 0.026(3) 0.027(3) 0.028(3) -0.001(2) 0.016(3) -0.004(2)
C212 0.026(3) 0.017(3) 0.016(3) -0.005(2) 0.014(3) -0.004(2)
C301 0.026(3) 0.022(3) 0.018(3) -0.010(2) 0.016(3) -0.009(2)
C302 0.026(3) 0.022(3) 0.026(3) -0.001(2) 0.016(3) -0.003(2)
C303 0.030(3) 0.032(3) 0.024(3) 0.000(2) 0.017(3) -0.009(2)
C304 0.044(4) 0.029(3) 0.023(3) 0.005(3) 0.019(3) -0.005(3)
C305 0.028(3) 0.029(3) 0.018(3) 0.002(2) 0.012(3) -0.002(2)
C306 0.030(3) 0.017(3) 0.028(3) 0.001(2) 0.020(3) 0.000(2)
C307 0.020(3) 0.026(3) 0.017(3) 0.002(2) 0.012(3) 0.002(2)
C308 0.027(3) 0.023(3) 0.016(3) -0.001(2) 0.013(3) 0.002(2)
C309 0.016(3) 0.032(3) 0.022(3) -0.004(2) 0.008(3) 0.004(2)
C310 0.019(3) 0.032(3) 0.024(3) -0.001(2) 0.016(3) -0.001(2)
C311 0.022(3) 0.028(3) 0.012(3) 0.000(2) 0.011(2) 0.002(2)
C312 0.018(3) 0.020(3) 0.016(3) -0.002(2) 0.009(2) 0.001(2)
C401 0.024(3) 0.018(3) 0.022(3) -0.004(2) 0.014(3) 0.001(2)
C402 0.025(3) 0.027(3) 0.019(3) 0.001(2) 0.014(3) 0.003(2)
C403 0.024(3) 0.028(3) 0.030(3) -0.004(2) 0.018(3) -0.001(2)
C404 0.017(3) 0.035(3) 0.017(3) -0.003(2) 0.006(3) 0.005(2)
C405 0.025(3) 0.021(3) 0.012(3) 0.002(2) 0.006(3) 0.004(2)
C406 0.018(3) 0.024(3) 0.017(3) 0.003(2) 0.009(3) 0.009(2)
C407 0.030(3) 0.021(3) 0.020(3) -0.001(2) 0.018(3) 0.002(2)
C408 0.033(3) 0.028(3) 0.015(3) 0.003(2) 0.012(3) 0.005(2)
C409 0.038(4) 0.034(3) 0.017(3) 0.004(3) 0.012(3) -0.005(3)
C410 0.038(4) 0.039(3) 0.030(4) -0.003(3) 0.022(3) -0.012(3)
C411 0.025(3) 0.022(3) 0.025(3) 0.001(2) 0.015(3) 0.000(2)
C412 0.023(3) 0.027(3) 0.013(3) -0.007(2) 0.012(3) -0.006(2)

loop_
_atom_type_symbol
_atom_type_description
_atom_type_scat_dispersion_real
_atom_type_scat_dispersion_imag
_atom_type_scat_source
C C 0.0033 0.0016 'International Tables Vol C Tables 4.2.6.8 and 6.1.1.4'
H H 0.0000 0.0000 'International Tables Vol C Tables 4.2.6.8 and 6.1.1.4'
O O 0.0106 0.0060 'International Tables Vol C Tables 4.2.6.8 and 6.1.1.4'
P P 0.1023 0.0942 'International Tables Vol C Tables 4.2.6.8 and 6.1.1.4'
Cl Cl 0.1484 0.1585 'International Tables Vol C Tables 4.2.6.8 and 6.1.1.4'
Ir Ir -1.4442 7.9887 'International Tables Vol C Tables 4.2.6.8 and 6.1.1.4'

loop_
_geom_angle_atom_site_label_1
_geom_angle_atom_site_label_2
_geom_angle_atom_site_label_3
_geom_angle
C1 Ir1 C112 91.6(2)
C1 Ir1 C101 90.1(2)
C112 Ir1 C101 80.6(2)
C1 Ir1 Cl1 179.40(15)
C112 Ir1 Cl1 88.63(13)
C101 Ir1 Cl1 89.38(13)
C1 Ir1 Cl4 89.95(17)
C112 Ir1 Cl4 176.82(14)
C101 Ir1 Cl4 96.60(15)
Cl1 Ir1 Cl4 89.82(4)
C1 Ir1 Cl3 93.49(15)
C112 Ir1 Cl3 98.36(14)
C101 Ir1 Cl3 176.30(13)
Cl1 Ir1 Cl3 87.04(4)
Cl4 Ir1 Cl3 84.32(4)
C2 Ir2 C201 90.6(2)
C2 Ir2 C212 89.1(2)
C201 Ir2 C212 80.7(2)
C2 Ir2 Cl2 178.83(19)
C201 Ir2 Cl2 88.65(14)
C212 Ir2 Cl2 89.91(13)
C2 Ir2 Cl4 91.37(15)
C201 Ir2 Cl4 97.49(13)
C212 Ir2 Cl4 178.11(15)
Cl2 Ir2 Cl4 89.59(4)
C2 Ir2 Cl3 93.33(17)
C201 Ir2 Cl3 175.69(14)
C212 Ir2 Cl3 97.52(15)
Cl2 Ir2 Cl3 87.43(4)
Cl4 Ir2 Cl3 84.27(4)
C3 Ir3 C312 91.0(2)
C3 Ir3 C301 89.4(2)
C312 Ir3 C301 80.4(2)
C3 Ir3 Cl5 179.3(2)
C312 Ir3 Cl5 88.53(13)
C301 Ir3 Cl5 90.06(13)
C3 Ir3 Cl8 89.87(16)
C312 Ir3 Cl8 177.01(14)
C301 Ir3 Cl8 96.72(15)
Cl5 Ir3 Cl8 90.53(4)
C3 Ir3 Cl7 94.12(16)
C312 Ir3 Cl7 98.56(13)
C301 Ir3 Cl7 176.38(13)
Cl5 Ir3 Cl7 86.44(4)
Cl8 Ir3 Cl7 84.22(4)
C4 Ir4 C401 90.8(2)
C4 Ir4 C412 89.2(2)
C401 Ir4 C412 80.9(2)
C4 Ir4 Cl6 178.56(15)
C401 Ir4 Cl6 88.60(13)
C412 Ir4 Cl6 89.38(13)
C4 Ir4 Cl8 91.26(15)
C401 Ir4 Cl8 97.01(14)
C412 Ir4 Cl8 177.86(15)
Cl6 Ir4 Cl8 90.12(4)
C4 Ir4 Cl7 93.50(16)
C401 Ir4 Cl7 175.43(13)
C412 Ir4 Cl7 97.69(15)
Cl6 Ir4 Cl7 87.04(4)
Cl8 Ir4 Cl7 84.36(4)
Ir1 Cl3 Ir2 95.55(4)
Ir1 Cl4 Ir2 95.85(4)
Ir4 Cl7 Ir3 95.58(4)
Ir4 Cl8 Ir3 95.84(4)
C15 P1 C11 113.4(2)
C15 P1 C19 114.4(3)
C11 P1 C19 114.3(2)
C15 P1 H1 104(2)
C11 P1 H1 102(2)
C19 P1 H1 106.9(18)
C39 P2 C31 114.5(2)
C39 P2 C35 114.6(3)
C31 P2 C35 113.7(2)
C39 P2 H2 104(2)
C31 P2 H2 105.5(19)
C35 P2 H2 102.7(17)
C59 P3 C55 115.1(2)
C59 P3 C51 114.6(3)
C55 P3 C51 113.3(2)
C59 P3 H3 104(2)
C55 P3 H3 108(2)
C51 P3 H3 99.8(19)
C71 P4 C79 115.0(3)
C71 P4 C75 113.5(3)
C79 P4 C75 113.8(3)
C71 P4 H4 107(2)
C79 P4 H4 102(2)
C75 P4 H4 104(3)
O1 C1 Ir1 178.4(4)
O2 C2 Ir2 177.9(6)
O3 C3 Ir3 178.9(6)
O4 C4 Ir4 178.6(6)
C12 C11 C13 110.0(4)
C12 C11 C14 109.7(4)
C13 C11 C14 106.3(5)
C12 C11 P1 111.9(4)
C13 C11 P1 109.8(4)
C14 C11 P1 109.0(3)
C11 C12 H12A 109.5
C11 C12 H12B 109.5
H12A C12 H12B 109.5
C11 C12 H12C 109.5
H12A C12 H12C 109.5
H12B C12 H12C 109.5
C11 C13 H13A 109.5
C11 C13 H13B 109.5
H13A C13 H13B 109.5
C11 C13 H13C 109.5
H13A C13 H13C 109.5
H13B C13 H13C 109.5
C11 C14 H14A 109.5
C11 C14 H14B 109.5
H14A C14 H14B 109.5
C11 C14 H14C 109.5
H14A C14 H14C 109.5
H14B C14 H14C 109.5
C17 C15 C16 109.1(4)
C17 C15 C18 105.9(4)
C16 C15 C18 110.5(5)
C17 C15 P1 110.8(4)
C16 C15 P1 112.2(4)
C18 C15 P1 108.1(3)
C15 C16 H16A 109.5
C15 C16 H16B 109.5
H16A C16 H16B 109.5
C15 C16 H16C 109.5
H16A C16 H16C 109.5
H16B C16 H16C 109.5
C15 C17 H17A 109.5
C15 C17 H17B 109.5
H17A C17 H17B 109.5
C15 C17 H17C 109.5
H17A C17 H17C 109.5
H17B C17 H17C 109.5
C15 C18 H18A 109.5
C15 C18 H18B 109.5
H18A C18 H18B 109.5
C15 C18 H18C 109.5
H18A C18 H18C 109.5
H18B C18 H18C 109.5
C20 C19 C21 109.4(5)
C20 C19 C22 106.5(4)
C21 C19 C22 110.4(5)
C20 C19 P1 109.7(4)
C21 C19 P1 112.0(4)
C22 C19 P1 108.7(4)
C19 C20 H20A 109.5
C19 C20 H20B 109.5
H20A C20 H20B 109.5
C19 C20 H20C 109.5
H20A C20 H20C 109.5
H20B C20 H20C 109.5
C19 C21 H21A 109.5
C19 C21 H21B 109.5
H21A C21 H21B 109.5
C19 C21 H21C 109.5
H21A C21 H21C 109.5
H21B C21 H21C 109.5
C19 C22 H22A 109.5
C19 C22 H22B 109.5
H22A C22 H22B 109.5
C19 C22 H22C 109.5
H22A C22 H22C 109.5
H22B C22 H22C 109.5
C34 C31 C32 106.3(5)
C34 C31 C33 108.6(4)
C32 C31 C33 110.1(5)
C34 C31 P2 109.5(4)
C32 C31 P2 109.9(3)
C33 C31 P2 112.2(4)
C31 C32 H32A 109.5
C31 C32 H32B 109.5
H32A C32 H32B 109.5
C31 C32 H32C 109.5
H32A C32 H32C 109.5
H32B C32 H32C 109.5
C31 C33 H33A 109.5
C31 C33 H33B 109.5
H33A C33 H33B 109.5
C31 C33 H33C 109.5
H33A C33 H33C 109.5
H33B C33 H33C 109.5
C31 C34 H34A 109.5
C31 C34 H34B 109.5
H34A C34 H34B 109.5
C31 C34 H34C 109.5
H34A C34 H34C 109.5
H34B C34 H34C 109.5
C37 C35 C38 108.2(5)
C37 C35 C36 105.3(5)
C38 C35 C36 111.7(5)
C37 C35 P2 110.5(4)
C38 C35 P2 112.9(4)
C36 C35 P2 108.0(4)
C35 C36 H36A 109.5
C35 C36 H36B 109.5
H36A C36 H36B 109.5
C35 C36 H36C 109.5
H36A C36 H36C 109.5
H36B C36 H36C 109.5
C35 C37 H37A 109.5
C35 C37 H37B 109.5
H37A C37 H37B 109.5
C35 C37 H37C 109.5
H37A C37 H37C 109.5
H37B C37 H37C 109.5
C35 C38 H38A 109.5
C35 C38 H38B 109.5
H38A C38 H38B 109.5
C35 C38 H38C 109.5
H38A C38 H38C 109.5
H38B C38 H38C 109.5
C42 C39 C40 109.3(5)
C42 C39 C41 109.6(5)
C40 C39 C41 106.3(5)
C42 C39 P2 112.7(4)
C40 C39 P2 109.2(4)
C41 C39 P2 109.5(4)
C39 C40 H40A 109.5
C39 C40 H40B 109.5
H40A C40 H40B 109.5
C39 C40 H40C 109.5
H40A C40 H40C 109.5
H40B C40 H40C 109.5
C39 C41 H41A 109.5
C39 C41 H41B 109.5
H41A C41 H41B 109.5
C39 C41 H41C 109.5
H41A C41 H41C 109.5
H41B C41 H41C 109.5
C39 C42 H42A 109.5
C39 C42 H42B 109.5
H42A C42 H42B 109.5
C39 C42 H42C 109.5
H42A C42 H42C 109.5
H42B C42 H42C 109.5
C52 C51 C54 106.5(5)
C52 C51 C53 108.5(5)
C54 C51 C53 111.1(5)
C52 C51 P3 110.0(4)
C54 C51 P3 108.5(4)
C53 C51 P3 112.1(4)
C51 C52 H52A 109.5
C51 C52 H52B 109.5
H52A C52 H52B 109.5
C51 C52 H52C 109.5
H52A C52 H52C 109.5
H52B C52 H52C 109.5
C51 C53 H53A 109.5
C51 C53 H53B 109.5
H53A C53 H53B 109.5
C51 C53 H53C 109.5
H53A C53 H53C 109.5
H53B C53 H53C 109.5
C51 C54 H54A 109.5
C51 C54 H54B 109.5
H54A C54 H54B 109.5
C51 C54 H54C 109.5
H54A C54 H54C 109.5
H54B C54 H54C 109.5
C57 C55 C58 105.8(5)
C57 C55 C56 111.0(5)
C58 C55 C56 108.8(4)
C57 C55 P3 110.1(3)
C58 C55 P3 109.1(4)
C56 C55 P3 111.9(4)
C55 C56 H56A 109.5
C55 C56 H56B 109.5
H56A C56 H56B 109.5
C55 C56 H56C 109.5
H56A C56 H56C 109.5
H56B C56 H56C 109.5
C55 C57 H57A 109.5
C55 C57 H57B 109.5
H57A C57 H57B 109.5
C55 C57 H57C 109.5
H57A C57 H57C 109.5
H57B C57 H57C 109.5
C55 C58 H58A 109.5
C55 C58 H58B 109.5
H58A C58 H58B 109.5
C55 C58 H58C 109.5
H58A C58 H58C 109.5
H58B C58 H58C 109.5
C61 C59 C60 109.5(5)
C61 C59 C62 105.9(5)
C60 C59 C62 109.5(5)
C61 C59 P3 110.3(4)
C60 C59 P3 112.5(4)
C62 C59 P3 108.9(4)
C59 C60 H60A 109.5
C59 C60 H60B 109.5
H60A C60 H60B 109.5
C59 C60 H60C 109.5
H60A C60 H60C 109.5
H60B C60 H60C 109.5
C59 C61 H61A 109.5
C59 C61 H61B 109.5
H61A C61 H61B 109.5
C59 C61 H61C 109.5
H61A C61 H61C 109.5
H61B C61 H61C 109.5
C59 C62 H62A 109.5
C59 C62 H62B 109.5
H62A C62 H62B 109.5
C59 C62 H62C 109.5
H62A C62 H62C 109.5
H62B C62 H62C 109.5
C72 C71 C74 109.4(5)
C72 C71 C73 109.4(6)
C74 C71 C73 106.1(5)
C72 C71 P4 112.8(4)
C74 C71 P4 110.7(5)
C73 C71 P4 108.1(4)
C71 C72 H72A 109.5
C71 C72 H72B 109.5
H72A C72 H72B 109.5
C71 C72 H72C 109.5
H72A C72 H72C 109.5
H72B C72 H72C 109.5
C71 C73 H73A 109.5
C71 C73 H73B 109.5
H73A C73 H73B 109.5
C71 C73 H73C 109.5
H73A C73 H73C 109.5
H73B C73 H73C 109.5
C71 C74 H74A 109.5
C71 C74 H74B 109.5
H74A C74 H74B 109.5
C71 C74 H74C 109.5
H74A C74 H74C 109.5
H74B C74 H74C 109.5
C76 C75 C78 107.1(5)
C76 C75 C77 110.1(4)
C78 C75 C77 110.2(5)
C76 C75 P4 110.1(4)
C78 C75 P4 108.3(4)
C77 C75 P4 111.0(4)
C75 C76 H76A 109.5
C75 C76 H76B 109.5
H76A C76 H76B 109.5
C75 C76 H76C 109.5
H76A C76 H76C 109.5
H76B C76 H76C 109.5
C75 C77 H77A 109.5
C75 C77 H77B 109.5
H77A C77 H77B 109.5
C75 C77 H77C 109.5
H77A C77 H77C 109.5
H77B C77 H77C 109.5
C75 C78 H78A 109.5
C75 C78 H78B 109.5
H78A C78 H78B 109.5
C75 C78 H78C 109.5
H78A C78 H78C 109.5
H78B C78 H78C 109.5
C80 C79 C81 110.3(5)
C80 C79 C82 106.5(5)
C81 C79 C82 109.6(5)
C80 C79 P4 109.8(4)
C81 C79 P4 111.5(4)
C82 C79 P4 109.0(4)
C79 C80 H80A 109.5
C79 C80 H80B 109.5
H80A C80 H80B 109.5
C79 C80 H80C 109.5
H80A C80 H80C 109.5
H80B C80 H80C 109.5
C79 C81 H81A 109.5
C79 C81 H81B 109.5
H81A C81 H81B 109.5
C79 C81 H81C 109.5
H81A C81 H81C 109.5
H81B C81 H81C 109.5
C79 C82 H82A 109.5
C79 C82 H82B 109.5
H82A C82 H82B 109.5
C79 C82 H82C 109.5
H82A C82 H82C 109.5
H82B C82 H82C 109.5
C106 C101 C102 119.3(4)
C106 C101 Ir1 115.3(4)
C102 C101 Ir1 125.4(4)
C103 C102 C101 119.0(5)
C103 C102 H102 120.5
C101 C102 H102 120.5
C104 C103 C102 121.3(5)
C104 C103 H103 119.3
C102 C103 H103 119.3
C103 C104 C105 119.5(5)
C103 C104 H104 120.2
C105 C104 H104 120.2
C104 C105 C106 120.6(5)
C104 C105 H105 119.7
C106 C105 H105 119.7
C105 C106 C101 120.3(5)
C105 C106 C107 125.1(5)
C101 C106 C107 114.6(4)
C108 C107 C112 120.5(5)
C108 C107 C106 125.4(5)
C112 C107 C106 114.0(5)
C109 C108 C107 120.7(5)
C109 C108 H108 119.7
C107 C108 H108 119.7
C108 C109 C110 119.7(5)
C108 C109 H109 120.1
C110 C109 H109 120.1
C111 C110 C109 119.8(4)
C111 C110 H110 120.1
C109 C110 H110 120.1
C110 C111 C112 121.4(5)
C110 C111 H111 119.3
C112 C111 H111 119.3
C111 C112 C107 117.9(5)
C111 C112 Ir1 126.6(4)
C107 C112 Ir1 115.5(4)
C202 C201 C206 117.7(5)
C202 C201 Ir2 126.5(4)
C206 C201 Ir2 115.8(4)
C203 C202 C201 120.6(5)
C203 C202 H202 119.7
C201 C202 H202 119.7
C202 C203 C204 120.9(5)
C202 C203 H203 119.5
C204 C203 H203 119.5
C205 C204 C203 119.0(5)
C205 C204 H204 120.5
C203 C204 H204 120.5
C204 C205 C206 121.0(5)
C204 C205 H205 119.5
C206 C205 H205 119.5
C205 C206 C201 120.7(5)
C205 C206 C207 126.2(5)
C201 C206 C207 113.1(5)
C212 C207 C208 120.5(5)
C212 C207 C206 114.9(4)
C208 C207 C206 124.6(5)
C209 C208 C207 119.7(5)
C209 C208 H208 120.2
C207 C208 H208 120.2
C210 C209 C208 120.2(5)
C210 C209 H209 119.9
C208 C209 H209 119.9
C209 C210 C211 121.2(5)
C209 C210 H210 119.4
C211 C210 H210 119.4
C212 C211 C210 119.4(5)
C212 C211 H211 120.3
C210 C211 H211 120.3
C207 C212 C211 119.1(4)
C207 C212 Ir2 115.4(3)
C211 C212 Ir2 125.5(4)
C306 C301 C302 118.2(5)
C306 C301 Ir3 115.9(3)
C302 C301 Ir3 125.8(4)
C303 C302 C301 120.2(5)
C303 C302 H302 119.9
C301 C302 H302 119.9
C304 C303 C302 120.7(5)
C304 C303 H303 119.6
C302 C303 H303 119.6
C303 C304 C305 119.9(5)
C303 C304 H304 120.1
C305 C304 H304 120.1
C304 C305 C306 120.6(5)
C304 C305 H305 119.7
C306 C305 H305 119.7
C305 C306 C301 120.5(5)
C305 C306 C307 125.9(5)
C301 C306 C307 113.7(4)
C308 C307 C312 120.2(4)
C308 C307 C306 125.8(5)
C312 C307 C306 114.1(5)
C309 C308 C307 121.5(5)
C309 C308 H308 119.2
C307 C308 H308 119.2
C308 C309 C310 119.3(5)
C308 C309 H309 120.3
C310 C309 H309 120.3
C311 C310 C309 119.7(4)
C311 C310 H310 120.2
C309 C310 H310 120.2
C310 C311 C312 121.7(4)
C310 C311 H311 119.2
C312 C311 H311 119.2
C311 C312 C307 117.7(5)
C311 C312 Ir3 126.5(4)
C307 C312 Ir3 115.8(3)
C402 C401 C406 117.1(5)
C402 C401 Ir4 127.8(4)
C406 C401 Ir4 115.1(3)
C403 C402 C401 122.0(5)
C403 C402 H402 119.0
C401 C402 H402 119.0
C402 C403 C404 120.3(5)
C402 C403 H403 119.8
C404 C403 H403 119.8
C405 C404 C403 118.9(5)
C405 C404 H404 120.5
C403 C404 H404 120.5
C404 C405 C406 121.1(5)
C404 C405 H405 119.5
C406 C405 H405 119.5
C405 C406 C401 120.5(5)
C405 C406 C407 125.3(5)
C401 C406 C407 114.3(4)
C408 C407 C412 120.9(5)
C408 C407 C406 125.5(5)
C412 C407 C406 113.6(4)
C409 C408 C407 119.9(5)
C409 C408 H408 120.1
C407 C408 H408 120.1
C410 C409 C408 120.3(5)
C410 C409 H409 119.8
C408 C409 H409 119.8
C409 C410 C411 120.9(5)
C409 C410 H410 119.5
C411 C410 H410 119.5
C410 C411 C412 119.8(5)
C410 C411 H411 120.1
C412 C411 H411 120.1
C407 C412 C411 118.1(4)
C407 C412 Ir4 116.0(3)
C411 C412 Ir4 125.8(4)

loop_
_geom_bond_atom_site_label_1
_geom_bond_atom_site_label_2
_geom_bond_distance
Ir1 C1 1.823(5)
Ir1 C112 2.026(5)
Ir1 C101 2.036(5)
Ir1 Cl1 2.3866(11)
Ir1 Cl4 2.5132(13)
Ir1 Cl3 2.5202(11)
Ir2 C2 1.832(5)
Ir2 C201 2.017(6)
Ir2 C212 2.024(5)
Ir2 Cl2 2.3893(11)
Ir2 Cl4 2.5153(11)
Ir2 Cl3 2.5205(13)
Ir3 C3 1.815(5)
Ir3 C312 2.016(5)
Ir3 C301 2.030(5)
Ir3 Cl5 2.3855(11)
Ir3 Cl8 2.5163(13)
Ir3 Cl7 2.5211(11)
Ir4 C4 1.815(5)
Ir4 C401 2.021(5)
Ir4 C412 2.021(5)
Ir4 Cl6 2.3873(11)
Ir4 Cl8 2.5124(11)
Ir4 Cl7 2.5179(13)
P1 C15 1.865(5)
P1 C11 1.868(6)
P1 C19 1.868(5)
P1 H1 1.35(5)
P2 C39 1.848(6)
P2 C31 1.858(5)
P2 C35 1.873(5)
P2 H2 1.30(4)
P3 C59 1.853(6)
P3 C55 1.869(5)
P3 C51 1.874(5)
P3 H3 1.31(4)
P4 C71 1.856(6)
P4 C79 1.862(5)
P4 C75 1.877(6)
P4 H4 1.32(5)
O1 C1 1.154(6)
O2 C2 1.148(6)
O3 C3 1.154(6)
O4 C4 1.161(6)
C11 C12 1.535(6)
C11 C13 1.541(7)
C11 C14 1.545(7)
C12 H12A 0.9800
C12 H12B 0.9800
C12 H12C 0.9800
C13 H13A 0.9800
C13 H13B 0.9800
C13 H13C 0.9800
C14 H14A 0.9800
C14 H14B 0.9800
C14 H14C 0.9800
C15 C17 1.528(7)
C15 C16 1.534(7)
C15 C18 1.555(7)
C16 H16A 0.9800
C16 H16B 0.9800
C16 H16C 0.9800
C17 H17A 0.9800
C17 H17B 0.9800
C17 H17C 0.9800
C18 H18A 0.9800
C18 H18B 0.9800
C18 H18C 0.9800
C19 C20 1.538(8)
C19 C21 1.548(7)
C19 C22 1.553(7)
C20 H20A 0.9800
C20 H20B 0.9800
C20 H20C 0.9800
C21 H21A 0.9800
C21 H21B 0.9800
C21 H21C 0.9800
C22 H22A 0.9800
C22 H22B 0.9800
C22 H22C 0.9800
C31 C34 1.539(7)
C31 C32 1.539(8)
C31 C33 1.544(6)
C32 H32A 0.9800
C32 H32B 0.9800
C32 H32C 0.9800
C33 H33A 0.9800
C33 H33B 0.9800
C33 H33C 0.9800
C34 H34A 0.9800
C34 H34B 0.9800
C34 H34C 0.9800
C35 C37 1.523(8)
C35 C38 1.539(7)
C35 C36 1.548(6)
C36 H36A 0.9800
C36 H36B 0.9800
C36 H36C 0.9800
C37 H37A 0.9800
C37 H37B 0.9800
C37 H37C 0.9800
C38 H38A 0.9800
C38 H38B 0.9800
C38 H38C 0.9800
C39 C42 1.537(7)
C39 C40 1.546(8)
C39 C41 1.553(7)
C40 H40A 0.9800
C40 H40B 0.9800
C40 H40C 0.9800
C41 H41A 0.9800
C41 H41B 0.9800
C41 H41C 0.9800
C42 H42A 0.9800
C42 H42B 0.9800
C42 H42C 0.9800
C51 C52 1.522(8)
C51 C54 1.538(7)
C51 C53 1.543(7)
C52 H52A 0.9800
C52 H52B 0.9800
C52 H52C 0.9800
C53 H53A 0.9800
C53 H53B 0.9800
C53 H53C 0.9800
C54 H54A 0.9800
C54 H54B 0.9800
C54 H54C 0.9800
C55 C57 1.514(8)
C55 C58 1.535(7)
C55 C56 1.544(6)
C56 H56A 0.9800
C56 H56B 0.9800
C56 H56C 0.9800
C57 H57A 0.9800
C57 H57B 0.9800
C57 H57C 0.9800
C58 H58A 0.9800
C58 H58B 0.9800
C58 H58C 0.9800
C59 C61 1.542(7)
C59 C60 1.547(7)
C59 C62 1.551(8)
C60 H60A 0.9800
C60 H60B 0.9800
C60 H60C 0.9800
C61 H61A 0.9800
C61 H61B 0.9800
C61 H61C 0.9800
C62 H62A 0.9800
C62 H62B 0.9800
C62 H62C 0.9800
C71 C72 1.535(8)
C71 C74 1.542(8)
C71 C73 1.560(8)
C72 H72A 0.9800
C72 H72B 0.9800
C72 H72C 0.9800
C73 H73A 0.9800
C73 H73B 0.9800
C73 H73C 0.9800
C74 H74A 0.9800
C74 H74B 0.9800
C74 H74C 0.9800
C75 C76 1.524(7)
C75 C78 1.535(7)
C75 C77 1.550(7)
C76 H76A 0.9800
C76 H76B 0.9800
C76 H76C 0.9800
C77 H77A 0.9800
C77 H77B 0.9800
C77 H77C 0.9800
C78 H78A 0.9800
C78 H78B 0.9800
C78 H78C 0.9800
C79 C80 1.542(8)
C79 C81 1.554(8)
C79 C82 1.565(9)
C80 H80A 0.9800
C80 H80B 0.9800
C80 H80C 0.9800
C81 H81A 0.9800
C81 H81B 0.9800
C81 H81C 0.9800
C82 H82A 0.9800
C82 H82B 0.9800
C82 H82C 0.9800
C101 C106 1.396(7)
C101 C102 1.408(7)
C102 C103 1.402(7)
C102 H102 0.9500
C103 C104 1.372(8)
C103 H103 0.9500
C104 C105 1.386(7)
C104 H104 0.9500
C105 C106 1.388(7)
C105 H105 0.9500
C106 C107 1.473(6)
C107 C108 1.394(7)
C107 C112 1.409(7)
C108 C109 1.380(7)
C108 H108 0.9500
C109 C110 1.396(7)
C109 H109 0.9500
C110 C111 1.390(7)
C110 H110 0.9500
C111 C112 1.401(6)
C111 H111 0.9500
C201 C202 1.410(6)
C201 C206 1.416(7)
C202 C203 1.387(7)
C202 H202 0.9500
C203 C204 1.395(7)
C203 H203 0.9500
C204 C205 1.383(7)
C204 H204 0.9500
C205 C206 1.387(7)
C205 H205 0.9500
C206 C207 1.473(6)
C207 C212 1.394(7)
C207 C208 1.405(7)
C208 C209 1.390(7)
C208 H208 0.9500
C209 C210 1.356(8)
C209 H209 0.9500
C210 C211 1.414(7)
C210 H210 0.9500
C211 C212 1.396(6)
C211 H211 0.9500
C301 C306 1.407(7)
C301 C302 1.408(6)
C302 C303 1.392(7)
C302 H302 0.9500
C303 C304 1.375(8)
C303 H303 0.9500
C304 C305 1.384(7)
C304 H304 0.9500
C305 C306 1.385(7)
C305 H305 0.9500
C306 C307 1.470(6)
C307 C308 1.385(7)
C307 C312 1.416(7)
C308 C309 1.378(7)
C308 H308 0.9500
C309 C310 1.400(7)
C309 H309 0.9500
C310 C311 1.390(7)
C310 H310 0.9500
C311 C312 1.400(6)
C311 H311 0.9500
C401 C402 1.395(6)
C401 C406 1.420(7)
C402 C403 1.369(7)
C402 H402 0.9500
C403 C404 1.407(7)
C403 H403 0.9500
C404 C405 1.370(7)
C404 H404 0.9500
C405 C406 1.393(7)
C405 H405 0.9500
C406 C407 1.475(6)
C407 C408 1.391(7)
C407 C412 1.403(7)
C408 C409 1.386(7)
C408 H408 0.9500
C409 C410 1.364(8)
C409 H409 0.9500
C410 C411 1.399(7)
C410 H410 0.9500
C411 C412 1.411(6)
C411 H411 0.9500

loop_
_geom_torsion_atom_site_label_1
_geom_torsion_atom_site_label_2
_geom_torsion_atom_site_label_3
_geom_torsion_atom_site_label_4
_geom_torsion
C15 P1 C11 C12 -52.1(4)
C19 P1 C11 C12 81.6(4)
C15 P1 C11 C13 70.4(4)
C19 P1 C11 C13 -156.0(3)
C15 P1 C11 C14 -173.6(4)
C19 P1 C11 C14 -40.0(4)
C11 P1 C15 C17 -36.5(4)
C19 P1 C15 C17 -170.1(3)
C11 P1 C15 C16 85.7(4)
C19 P1 C15 C16 -47.9(5)
C11 P1 C15 C18 -152.2(4)
C19 P1 C15 C18 74.2(4)
C15 P1 C19 C20 -38.6(5)
C11 P1 C19 C20 -171.7(4)
C15 P1 C19 C21 83.1(5)
C11 P1 C19 C21 -50.1(5)
C15 P1 C19 C22 -154.7(4)
C11 P1 C19 C22 72.2(4)
C39 P2 C31 C34 -37.9(5)
C35 P2 C31 C34 -172.3(4)
C39 P2 C31 C32 -154.3(4)
C35 P2 C31 C32 71.4(4)
C39 P2 C31 C33 82.9(4)
C35 P2 C31 C33 -51.5(5)
C39 P2 C35 C37 -171.0(3)
C31 P2 C35 C37 -36.7(4)
C39 P2 C35 C38 -49.8(5)
C31 P2 C35 C38 84.6(5)
C39 P2 C35 C36 74.2(5)
C31 P2 C35 C36 -151.4(4)
C31 P2 C39 C42 -52.2(5)
C35 P2 C39 C42 81.8(5)
C31 P2 C39 C40 -173.9(4)
C35 P2 C39 C40 -40.0(4)
C31 P2 C39 C41 70.1(4)
C35 P2 C39 C41 -155.9(4)
C59 P3 C51 C52 -171.7(3)
C55 P3 C51 C52 -37.0(4)
C59 P3 C51 C54 72.2(5)
C55 P3 C51 C54 -153.1(4)
C59 P3 C51 C53 -50.8(5)
C55 P3 C51 C53 83.9(5)
C59 P3 C55 C57 -153.1(4)
C51 P3 C55 C57 72.5(4)
C59 P3 C55 C58 -37.4(5)
C51 P3 C55 C58 -171.9(4)
C59 P3 C55 C56 83.0(4)
C51 P3 C55 C56 -51.5(4)
C55 P3 C59 C61 70.2(4)
C51 P3 C59 C61 -155.9(4)
C55 P3 C59 C60 -52.3(5)
C51 P3 C59 C60 81.5(5)
C55 P3 C59 C62 -174.0(3)
C51 P3 C59 C62 -40.1(4)
C79 P4 C71 C72 -46.9(5)
C75 P4 C71 C72 86.6(5)
C79 P4 C71 C74 -169.9(4)
C75 P4 C71 C74 -36.5(5)
C79 P4 C71 C73 74.3(5)
C75 P4 C71 C73 -152.3(4)
C71 P4 C75 C76 69.2(4)
C79 P4 C75 C76 -156.8(4)
C71 P4 C75 C78 -174.1(4)
C79 P4 C75 C78 -40.0(5)
C71 P4 C75 C77 -53.0(5)
C79 P4 C75 C77 81.0(4)
C71 P4 C79 C80 -154.8(4)
C75 P4 C79 C80 71.8(5)
C71 P4 C79 C81 82.6(5)
C75 P4 C79 C81 -50.7(6)
C71 P4 C79 C82 -38.6(5)
C75 P4 C79 C82 -171.9(4)
C106 C101 C102 C103 0.8(7)
Ir1 C101 C102 C103 -178.8(4)
C101 C102 C103 C104 0.8(8)
C102 C103 C104 C105 -1.1(8)
C103 C104 C105 C106 -0.1(8)
C104 C105 C106 C101 1.7(7)
C104 C105 C106 C107 179.2(5)
C102 C101 C106 C105 -2.0(7)
Ir1 C101 C106 C105 177.6(4)
C102 C101 C106 C107 -179.8(4)
Ir1 C101 C106 C107 -0.2(5)
C105 C106 C107 C108 2.1(8)
C101 C106 C107 C108 179.7(5)
C105 C106 C107 C112 -177.7(4)
C101 C106 C107 C112 0.0(6)
C112 C107 C108 C109 2.2(7)
C106 C107 C108 C109 -177.6(5)
C107 C108 C109 C110 -1.1(8)
C108 C109 C110 C111 -0.2(7)
C109 C110 C111 C112 0.5(7)
C110 C111 C112 C107 0.5(7)
C110 C111 C112 Ir1 178.0(4)
C108 C107 C112 C111 -1.9(7)
C106 C107 C112 C111 177.9(4)
C108 C107 C112 Ir1 -179.6(4)
C106 C107 C112 Ir1 0.2(5)
C206 C201 C202 C203 -1.4(7)
Ir2 C201 C202 C203 -179.2(4)
C201 C202 C203 C204 -0.4(7)
C202 C203 C204 C205 1.8(8)
C203 C204 C205 C206 -1.4(8)
C204 C205 C206 C201 -0.4(7)
C204 C205 C206 C207 -178.5(5)
C202 C201 C206 C205 1.8(7)
Ir2 C201 C206 C205 179.8(4)
C202 C201 C206 C207 -179.9(4)
Ir2 C201 C206 C207 -1.9(5)
C205 C206 C207 C212 177.1(5)
C201 C206 C207 C212 -1.1(6)
C205 C206 C207 C208 -2.1(8)
C201 C206 C207 C208 179.7(5)
C212 C207 C208 C209 -2.2(8)
C206 C207 C208 C209 176.8(5)
C207 C208 C209 C210 1.1(8)
C208 C209 C210 C211 0.1(9)
C209 C210 C211 C212 -0.3(8)
C208 C207 C212 C211 2.1(7)
C206 C207 C212 C211 -177.1(4)
C208 C207 C212 Ir2 -177.2(4)
C206 C207 C212 Ir2 3.6(6)
C210 C211 C212 C207 -0.8(7)
C210 C211 C212 Ir2 178.4(4)
C306 C301 C302 C303 -0.5(7)
Ir3 C301 C302 C303 -178.2(4)
C301 C302 C303 C304 0.0(8)
C302 C303 C304 C305 0.5(8)
C303 C304 C305 C306 -0.6(8)
C304 C305 C306 C301 0.1(8)
C304 C305 C306 C307 -179.4(5)
C302 C301 C306 C305 0.4(7)
Ir3 C301 C306 C305 178.3(4)
C302 C301 C306 C307 -180.0(4)
Ir3 C301 C306 C307 -2.1(5)
C305 C306 C307 C308 -0.6(8)
C301 C306 C307 C308 179.9(5)
C305 C306 C307 C312 -179.1(5)
C301 C306 C307 C312 1.4(6)
C312 C307 C308 C309 -0.5(7)
C306 C307 C308 C309 -178.9(5)
C307 C308 C309 C310 0.0(7)
C308 C309 C310 C311 0.6(7)
C309 C310 C311 C312 -0.7(7)
C310 C311 C312 C307 0.3(7)
C310 C311 C312 Ir3 179.1(3)
C308 C307 C312 C311 0.3(7)
C306 C307 C312 C311 178.9(4)
C308 C307 C312 Ir3 -178.6(3)
C306 C307 C312 Ir3 0.0(5)
C406 C401 C402 C403 -1.2(7)
Ir4 C401 C402 C403 -178.8(4)
C401 C402 C403 C404 -2.3(7)
C402 C403 C404 C405 3.3(7)
C403 C404 C405 C406 -0.8(7)
C404 C405 C406 C401 -2.7(7)
C404 C405 C406 C407 179.0(4)
C402 C401 C406 C405 3.6(7)
Ir4 C401 C406 C405 -178.4(4)
C402 C401 C406 C407 -177.8(4)
Ir4 C401 C406 C407 0.1(5)
C405 C406 C407 C408 -4.2(8)
C401 C406 C407 C408 177.4(5)
C405 C406 C407 C412 176.2(4)
C401 C406 C407 C412 -2.2(6)
C412 C407 C408 C409 -1.6(7)
C406 C407 C408 C409 178.9(5)
C407 C408 C409 C410 -0.1(8)
C408 C409 C410 C411 1.0(9)
C409 C410 C411 C412 -0.2(8)
C408 C407 C412 C411 2.3(7)
C406 C407 C412 C411 -178.1(4)
C408 C407 C412 Ir4 -176.2(4)
C406 C407 C412 Ir4 3.4(5)
C410 C411 C412 C407 -1.4(7)
C410 C411 C412 Ir4 176.9(4)
